data_1542403
loop_
_publ_author_name
'Zhang, Dan-Jie'
'Xie, Ming-Sheng'
'Qu, Gui-Rong'
'Gao, Yao-Wei'
'Guo, Hai-Ming'

_publ_section_title
;
 Synthesis of Azacyclic Nucleoside Analogues via Asymmetric [3 + 2]
 Cycloaddition of 9-(2-Tosylvinyl)-9H-purines.
;
_journal_issue 4
_journal_name_full 'Organic letters'
_journal_page_first 820
_journal_page_last 823
_journal_paper_doi 10.1021/acs.orglett.6b00108
_journal_volume 18
_journal_year 2016
_chemical_absolute_configuration unk
_chemical_formula_moiety 'C31 H28 Cl N5 O6 S2'
_chemical_formula_sum 'C31 H28 Cl N5 O6 S2'
_chemical_formula_weight 666.15
_chemical_name_systematic
; 
 ? 
;
_space_group_IT_number 19
_symmetry_cell_setting orthorhombic
_symmetry_space_group_name_Hall 'P 2ac 2ab'
_symmetry_space_group_name_H-M 'P 21 21 21'
_atom_sites_solution_hydrogens geom
_atom_sites_solution_primary direct
_atom_sites_solution_secondary difmap
_audit_creation_method SHELXL-97
_cell_angle_alpha 90.00
_cell_angle_beta 90.00
_cell_angle_gamma 90.00
_cell_formula_units_Z 4
_cell_length_a 5.9591(12)
_cell_length_b 9.2931(19)
_cell_length_c 55.530(11)
_cell_measurement_reflns_used 3917
_cell_measurement_temperature 296(2)
_cell_measurement_theta_max 19.98
_cell_measurement_theta_min 2.22
_cell_volume 3075.2(11)
_computing_cell_refinement 'Bruker SAINT'
_computing_data_collection 'Bruker APEX2'
_computing_data_reduction 'Bruker SAINT  A '
_computing_molecular_graphics 'Bruker SHELXTL'
_computing_publication_material 'Bruker SHELXTL'
_computing_structure_refinement 'SHELXL-97 (Sheldrick, 1997)'
_computing_structure_solution 'SHELXS-97 (Sheldrick, 1990)'
_diffrn_ambient_temperature 296(2)
_diffrn_measured_fraction_theta_full 0.997
_diffrn_measured_fraction_theta_max 0.997
_diffrn_measurement_device_type 'Bruker APEX-II CCD'
_diffrn_measurement_method '\f and \w scans'
_diffrn_radiation_monochromator graphite
_diffrn_radiation_source 'fine-focus sealed tube'
_diffrn_radiation_type MoK\a
_diffrn_radiation_wavelength 0.71073
_diffrn_reflns_av_R_equivalents 0.0483
_diffrn_reflns_av_sigmaI/netI 0.0451
_diffrn_reflns_limit_h_max 7
_diffrn_reflns_limit_h_min -7
_diffrn_reflns_limit_k_max 11
_diffrn_reflns_limit_k_min -11
_diffrn_reflns_limit_l_max 66
_diffrn_reflns_limit_l_min -64
_diffrn_reflns_number 21551
_diffrn_reflns_theta_full 25.00
_diffrn_reflns_theta_max 25.00
_diffrn_reflns_theta_min 2.20
_diffrn_standards_number 0
_exptl_absorpt_coefficient_mu 0.313
_exptl_absorpt_correction_T_max 0.9693
_exptl_absorpt_correction_T_min 0.8849
_exptl_absorpt_correction_type multi-scan
_exptl_absorpt_process_details SADABS
_exptl_crystal_colour COLOURLESS
_exptl_crystal_density_diffrn 1.439
_exptl_crystal_density_method 'not measured'
_exptl_crystal_description BLOCK
_exptl_crystal_F_000 1384
_exptl_crystal_size_max 0.40
_exptl_crystal_size_mid 0.25
_exptl_crystal_size_min 0.10
_refine_diff_density_max 0.152
_refine_diff_density_min -0.220
_refine_diff_density_rms 0.038
_refine_ls_abs_structure_details 'Flack H D (1983), Acta Cryst. A39, 876-881'
_refine_ls_abs_structure_Flack 0.00(8)
_refine_ls_extinction_method none
_refine_ls_goodness_of_fit_ref 1.044
_refine_ls_hydrogen_treatment constr
_refine_ls_matrix_type full
_refine_ls_number_parameters 406
_refine_ls_number_reflns 5373
_refine_ls_number_restraints 0
_refine_ls_restrained_S_all 1.044
_refine_ls_R_factor_all 0.0619
_refine_ls_R_factor_gt 0.0446
_refine_ls_shift/su_max 0.001
_refine_ls_shift/su_mean 0.000
_refine_ls_structure_factor_coef Fsqd
_refine_ls_weighting_details 'calc w=1/[\s^2^(Fo^2^)+(0.0285P)^2^+1.4342P] where P=(Fo^2^+2Fc^2^)/3'
_refine_ls_weighting_scheme calc
_refine_ls_wR_factor_gt 0.0882
_refine_ls_wR_factor_ref 0.0954
_reflns_number_gt 4283
_reflns_number_total 5373
_reflns_threshold_expression >2sigma(I)
_cod_data_source_file ol6b00108_si_002.cif
_cod_data_source_block t
_cod_depositor_comments
;
The following automatic conversions were performed:

'_chemical_absolute_configuration' value 'UNK' changed to 'unk'
according to
/usr/data/users/saulius/crontab/automatic-downloads/rss-feeds/ACS/lib/dictionaries/cif_core.dic
dictionary named 'cif_core.dic' version 2.4.2 from 2011-04-26.

'_exptl_absorpt_correction_type' value 'MULTI-SCAN' changed to
'multi-scan' according to
/usr/data/users/saulius/crontab/automatic-downloads/rss-feeds/ACS/lib/dictionaries/cif_core.dic
dictionary named 'cif_core.dic' version 2.4.2 from 2011-04-26.

'_refine_ls_hydrogen_treatment' value 'CONSTR' changed to 'constr'
according to
/usr/data/users/saulius/crontab/automatic-downloads/rss-feeds/ACS/lib/dictionaries/cif_core.dic
dictionary named 'cif_core.dic' version 2.4.2 from 2011-04-26.

Automatic conversion script
Id: cif_fix_values 4268 2015-11-12 08:31:59Z antanas 

 Adding full bibliography for 1542403.cif.
;
_cod_database_code 1542403

loop_
_symmetry_equiv_pos_as_xyz
'x, y, z'
'-x+1/2, -y, z+1/2'
'-x, y+1/2, -z+1/2'
'x+1/2, -y+1/2, -z'

loop_
_atom_site_label
_atom_site_type_symbol
_atom_site_fract_x
_atom_site_fract_y
_atom_site_fract_z
_atom_site_U_iso_or_equiv
_atom_site_adp_type
_atom_site_occupancy
_atom_site_symmetry_multiplicity
_atom_site_calc_flag
_atom_site_refinement_flags
S1 S 0.20627(15) 0.07674(9) 0.184218(14) 0.0414(2) Uani 1 1 d .
S2 S 0.19265(17) -0.22541(10) 0.103901(15) 0.0505(2) Uani 1 1 d .
Cl1 Cl 0.6044(3) 0.3631(2) 0.02031(2) 0.1375(7) Uani 1 1 d .
C1 C 0.9275(8) 0.0671(7) 0.26070(7) 0.1034(18) Uani 1 1 d .
H1A H 1.0196 0.1510 0.2588 0.155 Uiso 1 1 calc R
H1B H 1.0185 -0.0176 0.2591 0.155 Uiso 1 1 calc R
H1C H 0.8589 0.0684 0.2763 0.155 Uiso 1 1 calc R
C2 C 0.7473(7) 0.0662(5) 0.24158(6) 0.0654(11) Uani 1 1 d .
C3 C 0.5921(9) -0.0414(5) 0.23991(7) 0.0811(14) Uani 1 1 d .
H3 H 0.5972 -0.1167 0.2509 0.097 Uiso 1 1 calc R
C4 C 0.4269(8) -0.0419(5) 0.22226(7) 0.0687(12) Uani 1 1 d .
H4 H 0.3218 -0.1158 0.2216 0.082 Uiso 1 1 calc R
C5 C 0.4214(6) 0.0688(4) 0.20588(5) 0.0424(8) Uani 1 1 d .
C6 C 0.5794(6) 0.1748(4) 0.20675(6) 0.0513(9) Uani 1 1 d .
H6 H 0.5782 0.2485 0.1954 0.062 Uiso 1 1 calc R
C7 C 0.7412(7) 0.1720(4) 0.22455(7) 0.0638(11) Uani 1 1 d .
H7 H 0.8490 0.2442 0.2249 0.077 Uiso 1 1 calc R
C8 C 0.6230(6) -0.4289(4) 0.19125(7) 0.0589(10) Uani 1 1 d .
H8 H 0.6955 -0.4964 0.2008 0.071 Uiso 1 1 calc R
C9 C 0.4113(7) -0.4563(4) 0.18250(7) 0.0589(10) Uani 1 1 d .
H9 H 0.3407 -0.5428 0.1862 0.071 Uiso 1 1 calc R
C10 C 0.3044(6) -0.3574(3) 0.16847(6) 0.0449(8) Uani 1 1 d .
H10 H 0.1617 -0.3774 0.1626 0.054 Uiso 1 1 calc R
C11 C 0.4052(5) -0.2281(3) 0.16290(5) 0.0367(7) Uani 1 1 d .
C12 C 0.6186(6) -0.2009(4) 0.17148(6) 0.0441(8) Uani 1 1 d .
H12 H 0.6899 -0.1149 0.1677 0.053 Uiso 1 1 calc R
C13 C 0.7264(6) -0.3013(3) 0.18573(6) 0.0510(9) Uani 1 1 d .
H13 H 0.8696 -0.2822 0.1916 0.061 Uiso 1 1 calc R
C14 C 0.2792(5) -0.1156(3) 0.14866(5) 0.0351(7) Uani 1 1 d .
H14 H 0.1184 -0.1374 0.1493 0.042 Uiso 1 1 calc R
C15 C 0.3503(5) -0.1005(3) 0.12210(5) 0.0368(8) Uani 1 1 d .
H15 H 0.5113 -0.1196 0.1205 0.044 Uiso 1 1 calc R
C16 C 0.3014(6) 0.0564(3) 0.11624(5) 0.0384(7) Uani 1 1 d .
H16 H 0.1398 0.0651 0.1133 0.046 Uiso 1 1 calc R
C17 C 0.3558(5) 0.1405(3) 0.13959(5) 0.0389(8) Uani 1 1 d .
H17 H 0.2520 0.2214 0.1416 0.047 Uiso 1 1 calc R
C18 C 0.5978(6) 0.1939(4) 0.13926(6) 0.0410(8) Uani 1 1 d .
C19 C 0.8117(7) 0.4058(4) 0.13350(8) 0.0808(13) Uani 1 1 d .
H19A H 0.7889 0.5070 0.1311 0.121 Uiso 1 1 calc R
H19B H 0.8908 0.3664 0.1199 0.121 Uiso 1 1 calc R
H19C H 0.8982 0.3908 0.1479 0.121 Uiso 1 1 calc R
C20 C 0.2966(7) -0.2000(4) 0.07480(6) 0.0531(9) Uani 1 1 d .
C21 C 0.4971(7) -0.2654(5) 0.06831(7) 0.0661(11) Uani 1 1 d .
H21 H 0.5685 -0.3285 0.0788 0.079 Uiso 1 1 calc R
C22 C 0.5887(8) -0.2354(5) 0.04612(8) 0.0746(13) Uani 1 1 d .
H22 H 0.7228 -0.2795 0.0418 0.090 Uiso 1 1 calc R
C23 C 0.4877(8) -0.1421(5) 0.03019(7) 0.0700(13) Uani 1 1 d .
C24 C 0.2865(8) -0.0812(5) 0.03693(7) 0.0704(12) Uani 1 1 d .
H24 H 0.2136 -0.0200 0.0262 0.084 Uiso 1 1 calc R
C25 C 0.1901(7) -0.1080(4) 0.05892(6) 0.0593(10) Uani 1 1 d .
H25 H 0.0548 -0.0649 0.0631 0.071 Uiso 1 1 calc R
C26 C 0.6197(6) 0.0748(4) 0.08531(6) 0.0549(10) Uani 1 1 d .
H26 H 0.7133 0.0062 0.0922 0.066 Uiso 1 1 calc R
C27 C 0.3327(7) 0.2196(4) 0.08030(6) 0.0502(9) Uani 1 1 d .
C28 C 0.1136(9) 0.3838(5) 0.06484(9) 0.0890(15) Uani 1 1 d .
H28 H -0.0164 0.4390 0.0656 0.107 Uiso 1 1 calc R
C29 C 0.4346(10) 0.3337(6) 0.04468(8) 0.0834(15) Uani 1 1 d .
C30 C 0.4908(7) 0.2352(5) 0.06208(6) 0.0589(11) Uani 1 1 d .
C31 C 0.6000(9) -0.1037(6) 0.00657(7) 0.1099(19) Uani 1 1 d .
H31A H 0.5065 -0.0379 -0.0022 0.165 Uiso 1 1 calc R
H31B H 0.6221 -0.1894 -0.0028 0.165 Uiso 1 1 calc R
H31C H 0.7425 -0.0594 0.0097 0.165 Uiso 1 1 calc R
N1 N 0.3164(4) 0.0321(2) 0.15818(4) 0.0383(6) Uani 1 1 d .
N2 N 0.4168(5) 0.1143(3) 0.09518(4) 0.0424(7) Uani 1 1 d .
N3 N 0.6691(6) 0.1427(4) 0.06532(5) 0.0664(10) Uani 1 1 d .
N4 N 0.1415(6) 0.2907(3) 0.08290(6) 0.0632(9) Uani 1 1 d .
N5 N 0.2444(9) 0.4090(5) 0.04592(7) 0.0999(14) Uani 1 1 d .
O1 O 0.1409(4) 0.2244(2) 0.18238(4) 0.0505(6) Uani 1 1 d .
O2 O 0.0464(4) -0.0319(2) 0.19011(4) 0.0525(6) Uani 1 1 d .
O3 O 0.2488(5) -0.3670(2) 0.11187(4) 0.0696(8) Uani 1 1 d .
O4 O -0.0377(4) -0.1806(3) 0.10452(4) 0.0638(7) Uani 1 1 d .
O5 O 0.7606(4) 0.1195(3) 0.14035(4) 0.0570(7) Uani 1 1 d .
O6 O 0.5967(4) 0.3350(3) 0.13589(5) 0.0605(7) Uani 1 1 d .

loop_
_atom_site_aniso_label
_atom_site_aniso_U_11
_atom_site_aniso_U_22
_atom_site_aniso_U_33
_atom_site_aniso_U_23
_atom_site_aniso_U_13
_atom_site_aniso_U_12
S1 0.0413(5) 0.0407(4) 0.0424(4) -0.0034(4) 0.0048(4) -0.0081(4)
S2 0.0567(6) 0.0536(5) 0.0411(5) -0.0057(4) -0.0083(4) -0.0142(5)
Cl1 0.1559(15) 0.1860(16) 0.0707(8) 0.0590(10) 0.0108(9) -0.0450(13)
C1 0.078(3) 0.161(5) 0.071(3) -0.006(3) -0.028(3) 0.032(4)
C2 0.061(3) 0.092(3) 0.043(2) -0.008(2) -0.0027(19) 0.013(3)
C3 0.102(4) 0.098(4) 0.043(2) 0.026(2) -0.006(2) -0.002(3)
C4 0.081(3) 0.074(3) 0.052(2) 0.013(2) -0.001(2) -0.025(3)
C5 0.050(2) 0.044(2) 0.0333(17) -0.0026(15) 0.0003(15) -0.0022(19)
C6 0.054(2) 0.046(2) 0.054(2) -0.0033(17) -0.0068(19) -0.0051(19)
C7 0.054(3) 0.071(3) 0.067(2) -0.020(2) -0.008(2) -0.004(2)
C8 0.065(3) 0.043(2) 0.068(3) 0.0164(19) -0.016(2) -0.002(2)
C9 0.061(3) 0.037(2) 0.078(3) 0.0084(19) -0.003(2) -0.0131(19)
C10 0.044(2) 0.0395(18) 0.0517(19) 0.0002(16) -0.0056(17) -0.0098(19)
C11 0.0383(18) 0.0360(17) 0.0359(17) -0.0013(14) -0.0005(15) -0.0047(16)
C12 0.040(2) 0.042(2) 0.050(2) 0.0092(16) -0.0044(16) -0.0103(16)
C13 0.043(2) 0.049(2) 0.060(2) 0.0052(17) -0.0129(19) -0.0029(18)
C14 0.0321(17) 0.0357(17) 0.0377(16) -0.0024(13) -0.0037(14) -0.0045(15)
C15 0.0342(19) 0.0402(18) 0.0361(17) -0.0038(14) -0.0058(14) -0.0057(15)
C16 0.0340(17) 0.0465(18) 0.0346(16) 0.0048(14) -0.0030(15) -0.0064(17)
C17 0.0373(19) 0.0379(18) 0.0414(18) 0.0014(15) 0.0012(14) -0.0018(15)
C18 0.048(2) 0.040(2) 0.0350(18) 0.0008(15) 0.0002(17) -0.0071(18)
C19 0.066(3) 0.055(2) 0.122(4) 0.000(2) 0.018(3) -0.033(3)
C20 0.055(2) 0.063(2) 0.0420(19) -0.0107(17) -0.0095(19) -0.009(2)
C21 0.069(3) 0.073(3) 0.056(2) -0.012(2) -0.011(2) 0.004(2)
C22 0.066(3) 0.091(3) 0.067(3) -0.025(3) 0.008(2) 0.004(3)
C23 0.077(3) 0.090(3) 0.043(2) -0.012(2) 0.001(2) -0.013(3)
C24 0.074(3) 0.090(3) 0.047(2) -0.004(2) -0.006(2) -0.008(3)
C25 0.049(2) 0.075(3) 0.053(2) -0.008(2) -0.010(2) -0.004(2)
C26 0.049(2) 0.068(2) 0.048(2) 0.000(2) -0.0003(17) -0.014(2)
C27 0.061(3) 0.049(2) 0.0412(19) 0.0068(17) -0.0095(19) -0.014(2)
C28 0.093(4) 0.083(3) 0.092(3) 0.028(3) -0.020(3) -0.006(3)
C29 0.100(4) 0.092(4) 0.058(3) 0.029(3) -0.010(3) -0.036(3)
C30 0.069(3) 0.070(3) 0.038(2) 0.008(2) -0.0071(19) -0.029(2)
C31 0.110(4) 0.164(5) 0.056(3) 0.003(3) 0.029(3) -0.016(4)
N1 0.0426(16) 0.0364(14) 0.0359(14) -0.0017(11) -0.0008(13) -0.0051(13)
N2 0.0419(17) 0.0500(17) 0.0352(14) 0.0071(13) -0.0029(13) -0.0072(14)
N3 0.064(2) 0.088(2) 0.0476(18) 0.0033(18) 0.0059(17) -0.026(2)
N4 0.066(2) 0.058(2) 0.065(2) 0.0200(17) -0.0140(18) -0.0064(19)
N5 0.113(4) 0.100(3) 0.087(3) 0.048(3) -0.024(3) -0.026(3)
O1 0.0497(14) 0.0413(13) 0.0604(14) -0.0046(12) 0.0035(12) -0.0003(11)
O2 0.0470(14) 0.0541(15) 0.0563(15) -0.0053(11) 0.0140(12) -0.0202(12)
O3 0.104(2) 0.0449(14) 0.0595(16) -0.0028(12) -0.0127(16) -0.0117(16)
O4 0.0435(15) 0.088(2) 0.0595(15) -0.0040(14) -0.0071(13) -0.0205(15)
O5 0.0430(15) 0.0569(16) 0.0712(16) 0.0077(12) -0.0047(13) -0.0088(14)
O6 0.0589(17) 0.0405(15) 0.0820(18) 0.0007(13) 0.0099(15) -0.0138(13)

loop_
_atom_type_symbol
_atom_type_description
_atom_type_scat_dispersion_real
_atom_type_scat_dispersion_imag
_atom_type_scat_source
C C 0.0033 0.0016 'International Tables Vol C Tables 4.2.6.8 and 6.1.1.4'
H H 0.0000 0.0000 'International Tables Vol C Tables 4.2.6.8 and 6.1.1.4'
N N 0.0061 0.0033 'International Tables Vol C Tables 4.2.6.8 and 6.1.1.4'
O O 0.0106 0.0060 'International Tables Vol C Tables 4.2.6.8 and 6.1.1.4'
S S 0.1246 0.1234 'International Tables Vol C Tables 4.2.6.8 and 6.1.1.4'
Cl Cl 0.1484 0.1585 'International Tables Vol C Tables 4.2.6.8 and 6.1.1.4'

loop_
_geom_angle_atom_site_label_1
_geom_angle_atom_site_label_2
_geom_angle_atom_site_label_3
_geom_angle
O2 S1 O1 120.92(15)
O2 S1 N1 106.88(13)
O1 S1 N1 106.75(13)
O2 S1 C5 107.46(15)
O1 S1 C5 106.72(15)
N1 S1 C5 107.48(15)
O3 S2 O4 118.96(18)
O3 S2 C20 109.17(18)
O4 S2 C20 108.80(18)
O3 S2 C15 107.30(15)
O4 S2 C15 107.33(15)
C20 S2 C15 104.28(15)
C2 C1 H1A 109.5
C2 C1 H1B 109.5
H1A C1 H1B 109.5
C2 C1 H1C 109.5
H1A C1 H1C 109.5
H1B C1 H1C 109.5
C7 C2 C3 117.5(4)
C7 C2 C1 120.2(4)
C3 C2 C1 122.2(4)
C2 C3 C4 122.1(4)
C2 C3 H3 119.0
C4 C3 H3 119.0
C5 C4 C3 118.8(4)
C5 C4 H4 120.6
C3 C4 H4 120.6
C6 C5 C4 120.1(3)
C6 C5 S1 119.8(3)
C4 C5 S1 120.1(3)
C5 C6 C7 119.6(3)
C5 C6 H6 120.2
C7 C6 H6 120.2
C2 C7 C6 121.9(4)
C2 C7 H7 119.0
C6 C7 H7 119.0
C13 C8 C9 119.6(3)
C13 C8 H8 120.2
C9 C8 H8 120.2
C10 C9 C8 120.3(3)
C10 C9 H9 119.8
C8 C9 H9 119.8
C9 C10 C11 120.8(3)
C9 C10 H10 119.6
C11 C10 H10 119.6
C10 C11 C12 118.9(3)
C10 C11 C14 120.3(3)
C12 C11 C14 120.7(3)
C13 C12 C11 120.1(3)
C13 C12 H12 119.9
C11 C12 H12 119.9
C8 C13 C12 120.2(3)
C8 C13 H13 119.9
C12 C13 H13 119.9
N1 C14 C11 112.3(2)
N1 C14 C15 102.4(2)
C11 C14 C15 115.3(3)
N1 C14 H14 108.9
C11 C14 H14 108.9
C15 C14 H14 108.9
C16 C15 C14 103.9(2)
C16 C15 S2 113.4(2)
C14 C15 S2 109.5(2)
C16 C15 H15 110.0
C14 C15 H15 110.0
S2 C15 H15 110.0
N2 C16 C15 115.7(3)
N2 C16 C17 112.7(2)
C15 C16 C17 105.3(2)
N2 C16 H16 107.6
C15 C16 H16 107.6
C17 C16 H16 107.6
N1 C17 C18 112.6(3)
N1 C17 C16 102.2(2)
C18 C17 C16 110.6(3)
N1 C17 H17 110.4
C18 C17 H17 110.4
C16 C17 H17 110.4
O5 C18 O6 125.8(3)
O5 C18 C17 125.5(3)
O6 C18 C17 108.6(3)
O6 C19 H19A 109.5
O6 C19 H19B 109.5
H19A C19 H19B 109.5
O6 C19 H19C 109.5
H19A C19 H19C 109.5
H19B C19 H19C 109.5
C25 C20 C21 120.0(4)
C25 C20 S2 120.7(3)
C21 C20 S2 119.1(3)
C22 C21 C20 119.0(4)
C22 C21 H21 120.5
C20 C21 H21 120.5
C21 C22 C23 121.9(4)
C21 C22 H22 119.0
C23 C22 H22 119.0
C24 C23 C22 117.7(4)
C24 C23 C31 121.5(4)
C22 C23 C31 120.7(4)
C25 C24 C23 122.1(4)
C25 C24 H24 118.9
C23 C24 H24 118.9
C24 C25 C20 119.2(4)
C24 C25 H25 120.4
C20 C25 H25 120.4
N3 C26 N2 114.0(4)
N3 C26 H26 123.0
N2 C26 H26 123.0
N4 C27 N2 127.1(3)
N4 C27 C30 127.6(4)
N2 C27 C30 105.3(4)
N5 C28 N4 129.4(5)
N5 C28 H28 115.3
N4 C28 H28 115.3
N5 C29 C30 121.4(4)
N5 C29 Cl1 117.3(4)
C30 C29 Cl1 121.3(5)
C29 C30 N3 134.1(4)
C29 C30 C27 114.6(4)
N3 C30 C27 111.2(3)
C23 C31 H31A 109.5
C23 C31 H31B 109.5
H31A C31 H31B 109.5
C23 C31 H31C 109.5
H31A C31 H31C 109.5
H31B C31 H31C 109.5
C17 N1 C14 114.1(2)
C17 N1 S1 120.9(2)
C14 N1 S1 119.1(2)
C27 N2 C26 105.7(3)
C27 N2 C16 124.9(3)
C26 N2 C16 129.4(3)
C26 N3 C30 103.7(3)
C27 N4 C28 110.4(4)
C28 N5 C29 116.5(4)
C18 O6 C19 117.3(3)

loop_
_geom_bond_atom_site_label_1
_geom_bond_atom_site_label_2
_geom_bond_distance
S1 O2 1.426(2)
S1 O1 1.430(2)
S1 N1 1.641(3)
S1 C5 1.759(3)
S2 O3 1.428(3)
S2 O4 1.435(3)
S2 C20 1.747(4)
S2 C15 1.803(3)
Cl1 C29 1.712(5)
C1 C2 1.510(5)
C1 H1A 0.9600
C1 H1B 0.9600
C1 H1C 0.9600
C2 C7 1.364(5)
C2 C3 1.365(6)
C3 C4 1.389(6)
C3 H3 0.9300
C4 C5 1.373(5)
C4 H4 0.9300
C5 C6 1.364(5)
C6 C7 1.381(5)
C6 H6 0.9300
C7 H7 0.9300
C8 C13 1.371(5)
C8 C9 1.376(5)
C8 H8 0.9300
C9 C10 1.363(5)
C9 H9 0.9300
C10 C11 1.378(4)
C10 H10 0.9300
C11 C12 1.382(4)
C11 C14 1.511(4)
C12 C13 1.381(4)
C12 H12 0.9300
C13 H13 0.9300
C14 N1 1.488(3)
C14 C15 1.541(4)
C14 H14 0.9800
C15 C16 1.522(4)
C15 H15 0.9800
C16 N2 1.459(4)
C16 C17 1.548(4)
C16 H16 0.9800
C17 N1 1.461(4)
C17 C18 1.525(5)
C17 H17 0.9800
C18 O5 1.192(4)
C18 O6 1.324(4)
C19 O6 1.447(4)
C19 H19A 0.9600
C19 H19B 0.9600
C19 H19C 0.9600
C20 C25 1.382(5)
C20 C21 1.388(5)
C21 C22 1.376(5)
C21 H21 0.9300
C22 C23 1.378(6)
C22 H22 0.9300
C23 C24 1.377(6)
C23 C31 1.515(5)
C24 C25 1.372(5)
C24 H24 0.9300
C25 H25 0.9300
C26 N3 1.310(4)
C26 N2 1.377(4)
C26 H26 0.9300
C27 N4 1.325(5)
C27 N2 1.376(4)
C27 C30 1.390(5)
C28 N5 1.329(6)
C28 N4 1.335(5)
C28 H28 0.9300
C29 N5 1.334(6)
C29 C30 1.372(6)
C30 N3 1.379(5)
C31 H31A 0.9600
C31 H31B 0.9600
C31 H31C 0.9600
